data_4108845
loop_
_publ_author_name
'Hironobu Kanemitsu'
'Keiji Uehara'
'Shunichi Fukuzumi'
'Seiji Ogo'

_publ_section_title
;
 Isolation and Crystal Structures of Both Enol and Keto Tautomer
 Intermediates in a Hydration of an Alkyne-Carboxylic Acid Ester Catalyzed
 by Iridium Complexes in Water
;
_journal_name_full 'Journal of the American Chemical Society'
_journal_page_first 17141
_journal_page_last 17147
_journal_paper_doi 10.1021/ja807254d
_journal_volume 130
_journal_year 2008
_chemical_formula_sum 'C27 H36 F6 Ir N2 O4 P'
_chemical_formula_weight 789.78
_space_group_IT_number 14
_symmetry_cell_setting monoclinic
_symmetry_Int_Tables_number 14
_symmetry_space_group_name_Hall '-P 2yn'
_symmetry_space_group_name_H-M 'P 1 21/n 1'
_cell_angle_alpha 90
_cell_angle_beta 105.899(3)
_cell_angle_gamma 90
_cell_formula_units_Z 4
_cell_length_a 14.7539(9)
_cell_length_b 12.9194(5)
_cell_length_c 16.236(1)
_cell_measurement_reflns_used 10140
_cell_measurement_temperature 123.2
_cell_measurement_theta_max 27.5
_cell_measurement_theta_min 3.0
_cell_volume 2976.4(3)
_computing_cell_refinement CRYSTALCLEAR
_computing_data_collection CRYSTALCLEAR
_computing_data_reduction 'teXsan Ver. 2.0'
_computing_publication_material 'teXsan Ver. 2.0'
_computing_structure_refinement 'teXsan Ver. 2.0'
_computing_structure_solution SIR92
_diffrn_detector_area_resol_mean 14.62
_diffrn_measured_fraction_theta_full 0.9675
_diffrn_measured_fraction_theta_max 0.9675
_diffrn_measurement_device_type 'Rigaku/MSC Mercury CCD'
_diffrn_measurement_method \w
_diffrn_radiation_type 'Mo K\a'
_diffrn_radiation_wavelength 0.7107
_diffrn_reflns_av_R_equivalents 0.031
_diffrn_reflns_limit_h_max 19
_diffrn_reflns_limit_h_min -13
_diffrn_reflns_limit_k_max 16
_diffrn_reflns_limit_k_min -16
_diffrn_reflns_limit_l_max 21
_diffrn_reflns_limit_l_min -15
_diffrn_reflns_number 23657
_diffrn_reflns_theta_full 27.49
_diffrn_reflns_theta_max 27.49
_exptl_absorpt_coefficient_mu 4.625
_exptl_absorpt_correction_T_max 0.482
_exptl_absorpt_correction_T_min 0.273
_exptl_absorpt_correction_type integration
_exptl_absorpt_process_details '(Higashi, 1999)'
_exptl_crystal_colour Yellow
_exptl_crystal_density_diffrn 1.762
_exptl_crystal_description Block
_exptl_crystal_F_000 1560.00
_exptl_crystal_size_max 0.500
_exptl_crystal_size_mid 0.200
_exptl_crystal_size_min 0.200
_refine_diff_density_max 1.67
_refine_diff_density_min -0.94
_refine_ls_extinction_method none
_refine_ls_goodness_of_fit_ref 1.003
_refine_ls_hydrogen_treatment noref
_refine_ls_number_parameters 370
_refine_ls_number_reflns 6611
_refine_ls_R_factor_gt 0.0256
_refine_ls_shift/su_max 0.0027
_refine_ls_structure_factor_coef Fsqd
_refine_ls_weighting_details 'w = 1/[\s^2^(Fo^2^) + (0.04100(Max(Fo^2^,0) + 2Fc^2^)/3)^2^]'
_refine_ls_weighting_scheme calc
_refine_ls_wR_factor_ref 0.0746
_reflns_number_gt 6139
_reflns_number_total 6611
_reflns_threshold_expression F^2^>2.0\s(F^2^)
_cod_data_source_file ja807254d_si_002.cif
_cod_data_source_block '_CpMeIrbpy(acetoacetateEth'
_cod_original_sg_symbol_H-M 'P 21/n '
_cod_original_formula_sum 'C27 H36 F6 Ir N2 O4 P '
_cod_database_code 4108845

loop_
_symmetry_equiv_pos_as_xyz
x,y,z
1/2-x,1/2+y,1/2-z
-x,-y,-z
1/2+x,1/2-y,1/2+z

loop_
_atom_site_label
_atom_site_type_symbol
_atom_site_fract_x
_atom_site_fract_y
_atom_site_fract_z
_atom_site_U_iso_or_equiv
_atom_site_adp_type
_atom_site_occupancy
_atom_site_symmetry_multiplicity
_atom_site_calc_flag
Ir(1) Ir -0.048710(7) -0.320513(8) -0.764912(7) 0.00912(4) Uani 1.00 1 d
P(1) P 0.00130(6) -0.77570(7) -0.60452(6) 0.0179(2) Uani 1.00 1 d
F(1) F -0.0863(2) -0.7270(2) -0.5771(2) 0.0403(7) Uani 1.00 1 d
F(2) F 0.0878(2) -0.8252(2) -0.6312(2) 0.0361(7) Uani 1.00 1 d
F(3) F 0.0716(2) -0.7054(2) -0.5341(2) 0.0383(7) Uani 1.00 1 d
F(4) F -0.0074(2) -0.6870(2) -0.6745(2) 0.0362(7) Uani 1.00 1 d
F(5) F -0.0706(2) -0.8461(2) -0.6739(1) 0.0281(6) Uani 1.00 1 d
F(6) F 0.0092(2) -0.8651(2) -0.5339(1) 0.0312(6) Uani 1.00 1 d
O(1) O -0.1372(2) -0.2619(2) -0.9958(2) 0.0244(6) Uani 1.00 1 d
O(2) O 0.0620(2) -0.2821(2) -0.9487(2) 0.0261(7) Uani 1.00 1 d
O(3) O 0.1304(2) -0.1855(2) -0.8344(2) 0.0238(7) Uani 1.00 1 d
O(4) O -0.6649(2) -0.3461(3) -0.6497(2) 0.0438(9) Uani 1.00 1 d
N(1) N -0.1410(2) -0.4119(2) -0.8570(2) 0.0113(6) Uani 1.00 1 d
N(2) N 0.0413(2) -0.4222(2) -0.8041(2) 0.0129(6) Uani 1.00 1 d
C(1) C -0.1945(3) -0.1308(3) -0.9232(2) 0.029(1) Uani 1.00 1 d
C(2) C -0.1197(2) -0.2061(3) -0.9324(2) 0.0151(8) Uani 1.00 1 d
C(3) C -0.0315(2) -0.2096(3) -0.8631(2) 0.0169(8) Uani 1.00 1 d
C(4) C 0.0555(2) -0.2298(3) -0.8880(2) 0.0188(8) Uani 1.00 1 d
C(5) C 0.2201(3) -0.1978(3) -0.8554(3) 0.0256(10) Uani 1.00 1 d
C(6) C 0.2277(3) -0.1192(3) -0.9217(3) 0.036(1) Uani 1.00 1 d
C(7) C -0.2353(2) -0.4013(2) -0.8799(2) 0.0134(7) Uani 1.00 1 d
C(8) C -0.2941(2) -0.4672(3) -0.9380(2) 0.0159(7) Uani 1.00 1 d
C(9) C -0.2551(2) -0.5465(3) -0.9743(2) 0.0170(8) Uani 1.00 1 d
C(10) C -0.1579(2) -0.5570(3) -0.9517(2) 0.0176(8) Uani 1.00 1 d
C(11) C -0.1022(2) -0.4886(2) -0.8925(2) 0.0134(7) Uani 1.00 1 d
C(12) C 0.0012(2) -0.4936(2) -0.8641(2) 0.0136(7) Uani 1.00 1 d
C(13) C 0.0552(2) -0.5641(3) -0.8948(2) 0.0178(8) Uani 1.00 1 d
C(14) C 0.1520(2) -0.5605(3) -0.8634(2) 0.0198(8) Uani 1.00 1 d
C(15) C 0.1929(2) -0.4882(3) -0.8015(2) 0.0205(8) Uani 1.00 1 d
C(16) C 0.1362(2) -0.4202(3) -0.7738(2) 0.0174(8) Uani 1.00 1 d
C(17) C -0.0503(3) -0.1937(2) -0.6739(2) 0.0141(8) Uani 1.00 1 d
C(18) C -0.1324(2) -0.2559(3) -0.6847(2) 0.0148(8) Uani 1.00 1 d
C(19) C -0.1020(2) -0.3589(3) -0.6555(2) 0.0156(8) Uani 1.00 1 d
C(20) C -0.0014(2) -0.3597(3) -0.6289(2) 0.0144(7) Uani 1.00 1 d
C(21) C 0.0312(2) -0.2572(2) -0.6424(2) 0.0138(7) Uani 1.00 1 d
C(22) C -0.0470(3) -0.0787(3) -0.6850(2) 0.0239(9) Uani 1.00 1 d
C(23) C -0.2325(3) -0.2176(3) -0.7070(3) 0.0272(10) Uani 1.00 1 d
C(24) C -0.1653(3) -0.4470(3) -0.6496(2) 0.0247(9) Uani 1.00 1 d
C(25) C 0.0595(3) -0.4477(3) -0.5896(2) 0.0235(9) Uani 1.00 1 d
C(26) C 0.1308(2) -0.2187(3) -0.6161(2) 0.0216(9) Uani 1.00 1 d
C(27) C -0.5727(4) -0.3667(6) -0.6545(4) 0.062(2) Uani 1.00 1 d
H(1) H -0.0242 -0.1432 -0.8368 0.0203 Uiso 1.00 1 calc
H(2) H -0.1717 -0.0920 -0.8719 0.0349 Uiso 1.00 1 calc
H(3) H -0.2494 -0.1678 -0.9210 0.0349 Uiso 1.00 1 calc
H(4) H -0.2095 -0.0851 -0.9708 0.0349 Uiso 1.00 1 calc
H(5) H 0.2705 -0.1882 -0.8051 0.0305 Uiso 1.00 1 calc
H(6) H 0.2234 -0.2655 -0.8773 0.0305 Uiso 1.00 1 calc
H(7) H 0.2244 -0.0515 -0.8998 0.0428 Uiso 1.00 1 calc
H(8) H 0.1775 -0.1289 -0.9720 0.0428 Uiso 1.00 1 calc
H(9) H 0.2862 -0.1278 -0.9348 0.0428 Uiso 1.00 1 calc
H(10) H -0.2625 -0.3467 -0.8556 0.0160 Uiso 1.00 1 calc
H(11) H -0.3605 -0.4581 -0.9525 0.0191 Uiso 1.00 1 calc
H(12) H -0.2942 -0.5928 -1.0140 0.0204 Uiso 1.00 1 calc
H(13) H -0.1295 -0.6104 -0.9763 0.0212 Uiso 1.00 1 calc
H(14) H 0.0260 -0.6140 -0.9368 0.0215 Uiso 1.00 1 calc
H(15) H 0.1902 -0.6074 -0.8841 0.0238 Uiso 1.00 1 calc
H(16) H 0.2592 -0.4861 -0.7784 0.0248 Uiso 1.00 1 calc
H(17) H 0.1646 -0.3699 -0.7319 0.0208 Uiso 1.00 1 calc
H(18) H -0.0601 -0.0452 -0.6375 0.0287 Uiso 1.00 1 calc
H(19) H -0.0925 -0.0589 -0.7361 0.0287 Uiso 1.00 1 calc
H(20) H 0.0140 -0.0592 -0.6883 0.0287 Uiso 1.00 1 calc
H(21) H -0.2471 -0.1955 -0.6562 0.0326 Uiso 1.00 1 calc
H(22) H -0.2740 -0.2720 -0.7327 0.0326 Uiso 1.00 1 calc
H(23) H -0.2396 -0.1612 -0.7456 0.0326 Uiso 1.00 1 calc
H(24) H -0.1774 -0.4464 -0.5950 0.0297 Uiso 1.00 1 calc
H(25) H -0.1358 -0.5105 -0.6568 0.0297 Uiso 1.00 1 calc
H(26) H -0.2231 -0.4405 -0.6930 0.0297 Uiso 1.00 1 calc
H(27) H 0.1193 -0.4224 -0.5576 0.0282 Uiso 1.00 1 calc
H(28) H 0.0676 -0.4927 -0.6334 0.0282 Uiso 1.00 1 calc
H(29) H 0.0310 -0.4845 -0.5527 0.0282 Uiso 1.00 1 calc
H(30) H 0.1317 -0.1489 -0.5977 0.0261 Uiso 1.00 1 calc
H(31) H 0.1567 -0.2227 -0.6636 0.0261 Uiso 1.00 1 calc
H(32) H 0.1670 -0.2602 -0.5707 0.0261 Uiso 1.00 1 calc
H(33) H -0.5497 -0.4282 -0.6233 0.0741 Uiso 1.00 1 calc
H(34) H -0.5329 -0.3103 -0.6302 0.0741 Uiso 1.00 1 calc
H(35) H -0.5727 -0.3754 -0.7125 0.0741 Uiso 1.00 1 calc
H(36) H -0.7050 -0.4033 -0.6740 0.0524 Uiso 1.00 1 calc

loop_
_atom_site_aniso_label
_atom_site_aniso_U_11
_atom_site_aniso_U_22
_atom_site_aniso_U_33
_atom_site_aniso_U_12
_atom_site_aniso_U_13
_atom_site_aniso_U_23
Ir(1) 0.00918(8) 0.00880(8) 0.00914(8) 0.00018(4) 0.00210(5) -0.00120(4)
P(1) 0.0161(4) 0.0169(4) 0.0201(4) -0.0028(3) 0.0041(3) -0.0006(3)
F(1) 0.036(1) 0.038(1) 0.051(2) 0.011(1) 0.018(1) -0.010(1)
F(2) 0.021(1) 0.059(2) 0.030(1) 0.011(1) 0.008(1) 0.001(1)
F(3) 0.043(1) 0.044(1) 0.026(1) -0.024(1) 0.006(1) -0.009(1)
F(4) 0.055(2) 0.021(1) 0.029(1) -0.007(1) 0.005(1) 0.0045(9)
F(5) 0.024(1) 0.020(1) 0.033(1) -0.0010(9) -0.0046(9) -0.0055(9)
F(6) 0.031(1) 0.029(1) 0.031(1) -0.0032(10) 0.0046(9) 0.0113(10)
O(1) 0.029(1) 0.024(1) 0.017(1) -0.005(1) 0.0014(10) -0.002(1)
O(2) 0.025(1) 0.027(1) 0.028(1) -0.000(1) 0.011(1) -0.008(1)
O(3) 0.021(1) 0.027(2) 0.024(1) -0.0059(10) 0.007(1) -0.0033(10)
O(4) 0.036(2) 0.057(2) 0.035(2) -0.008(2) 0.003(1) -0.018(2)
N(1) 0.011(1) 0.013(1) 0.010(1) -0.0006(10) 0.0019(9) 0.0007(9)
N(2) 0.012(1) 0.014(1) 0.011(1) 0.0038(10) 0.0009(10) -0.0020(10)
C(1) 0.030(2) 0.030(2) 0.027(2) 0.011(2) 0.006(2) 0.001(2)
C(2) 0.017(2) 0.016(2) 0.012(1) 0.000(1) 0.005(1) 0.004(1)
C(3) 0.018(2) 0.018(2) 0.015(2) 0.000(1) 0.004(1) 0.005(1)
C(4) 0.019(2) 0.018(2) 0.020(2) -0.001(1) 0.006(1) 0.007(1)
C(5) 0.017(2) 0.029(2) 0.031(2) -0.003(1) 0.008(2) -0.007(2)
C(6) 0.030(2) 0.032(2) 0.051(3) -0.008(2) 0.024(2) 0.001(2)
C(7) 0.013(1) 0.014(1) 0.013(1) -0.000(1) 0.004(1) 0.002(1)
C(8) 0.012(1) 0.019(2) 0.015(1) -0.003(1) 0.002(1) -0.000(1)
C(9) 0.018(2) 0.018(2) 0.014(1) -0.006(1) 0.002(1) -0.004(1)
C(10) 0.018(2) 0.015(2) 0.019(2) -0.001(1) 0.004(1) -0.006(1)
C(11) 0.016(1) 0.013(1) 0.011(1) -0.001(1) 0.002(1) -0.003(1)
C(12) 0.013(1) 0.014(1) 0.015(1) 0.001(1) 0.006(1) -0.001(1)
C(13) 0.022(2) 0.017(2) 0.014(1) 0.002(1) 0.003(1) -0.006(1)
C(14) 0.017(2) 0.021(2) 0.021(2) 0.008(1) 0.006(1) -0.002(1)
C(15) 0.014(2) 0.024(2) 0.023(2) 0.002(1) 0.003(1) -0.005(1)
C(16) 0.014(1) 0.019(2) 0.017(2) 0.001(1) 0.002(1) -0.005(1)
C(17) 0.021(2) 0.011(2) 0.012(1) 0.001(1) 0.007(1) -0.004(1)
C(18) 0.015(1) 0.019(2) 0.012(1) 0.001(1) 0.007(1) -0.005(1)
C(19) 0.021(2) 0.014(2) 0.012(1) -0.001(1) 0.006(1) -0.005(1)
C(20) 0.018(2) 0.016(2) 0.010(1) -0.001(1) 0.004(1) -0.003(1)
C(21) 0.016(1) 0.015(2) 0.010(1) -0.002(1) 0.003(1) -0.005(1)
C(22) 0.037(2) 0.011(2) 0.024(2) 0.001(1) 0.009(2) -0.004(1)
C(23) 0.017(2) 0.035(2) 0.030(2) 0.007(2) 0.008(1) -0.008(2)
C(24) 0.032(2) 0.025(2) 0.020(2) -0.012(2) 0.012(1) -0.002(1)
C(25) 0.031(2) 0.018(2) 0.018(2) 0.005(1) 0.000(1) 0.001(1)
C(26) 0.017(2) 0.030(2) 0.018(2) -0.007(1) 0.003(1) -0.009(1)
C(27) 0.042(3) 0.091(5) 0.054(3) -0.002(3) 0.016(2) -0.033(3)

loop_
_atom_type_symbol
_atom_type_description
_atom_type_scat_dispersion_real
_atom_type_scat_dispersion_imag
_atom_type_scat_source
C C 0.003 0.002
;International Tables for Crystallography
(1992, Vol. C, Tables 4.2.6.8 and 6.1.1.1)
;
H H 0.000 0.000
;International Tables for Crystallography
(1992, Vol. C, Table 6.1.1.2)
;
F F 0.017 0.010
;International Tables for Crystallography
(1992, Vol. C, Tables 4.2.6.8 and 6.1.1.1)
;
Ir Ir -1.444 7.990
;International Tables for Crystallography
(1992, Vol. C, Tables 4.2.6.8 and 6.1.1.1)
;
N N 0.006 0.003
;International Tables for Crystallography
(1992, Vol. C, Tables 4.2.6.8 and 6.1.1.1)
;
O O 0.011 0.006
;International Tables for Crystallography
(1992, Vol. C, Tables 4.2.6.8 and 6.1.1.1)
;
P P 0.102 0.094
;International Tables for Crystallography
(1992, Vol. C, Tables 4.2.6.8 and 6.1.1.1)
;

loop_
_geom_angle_atom_site_label_1
_geom_angle_atom_site_label_2
_geom_angle_atom_site_label_3
_geom_angle
_geom_angle_publ_flag
N(1) Ir(1) N(2) 76.74(10) yes
N(1) Ir(1) C(3) 91.8(1) yes
N(1) Ir(1) C(17) 140.6(1) yes
N(1) Ir(1) C(18) 106.1(1) yes
N(1) Ir(1) C(19) 98.3(1) yes
N(1) Ir(1) C(20) 123.8(1) yes
N(1) Ir(1) C(21) 161.9(1) yes
N(2) Ir(1) C(3) 88.8(1) yes
N(2) Ir(1) C(17) 142.6(1) yes
N(2) Ir(1) C(18) 158.5(1) yes
N(2) Ir(1) C(19) 120.4(1) yes
N(2) Ir(1) C(20) 96.3(1) yes
N(2) Ir(1) C(21) 106.6(1) yes
C(3) Ir(1) C(17) 91.5(1) yes
C(3) Ir(1) C(18) 112.1(1) yes
C(3) Ir(1) C(19) 150.6(1) yes
C(3) Ir(1) C(20) 144.2(1) yes
C(3) Ir(1) C(21) 106.0(1) yes
C(17) Ir(1) C(18) 37.7(1) yes
C(17) Ir(1) C(19) 63.4(1) yes
C(17) Ir(1) C(20) 63.6(1) yes
C(17) Ir(1) C(21) 38.0(1) yes
C(18) Ir(1) C(19) 38.5(1) yes
C(18) Ir(1) C(20) 64.1(1) yes
C(18) Ir(1) C(21) 64.3(1) yes
C(19) Ir(1) C(20) 38.1(1) yes
C(19) Ir(1) C(21) 64.4(1) yes
C(20) Ir(1) C(21) 38.7(1) yes
F(1) P(1) F(2) 179.3(2) yes
F(1) P(1) F(3) 89.6(1) yes
F(1) P(1) F(4) 90.1(1) yes
F(1) P(1) F(5) 89.4(1) yes
F(1) P(1) F(6) 89.5(1) yes
F(2) P(1) F(3) 90.7(1) yes
F(2) P(1) F(4) 90.5(1) yes
F(2) P(1) F(5) 90.4(1) yes
F(2) P(1) F(6) 89.9(1) yes
F(3) P(1) F(4) 90.6(1) yes
F(3) P(1) F(5) 178.8(1) yes
F(3) P(1) F(6) 89.5(1) yes
F(4) P(1) F(5) 89.9(1) yes
F(4) P(1) F(6) 179.5(1) yes
F(5) P(1) F(6) 89.9(1) yes
C(4) O(3) C(5) 116.2(3) yes
Ir(1) N(1) C(7) 124.2(2) yes
Ir(1) N(1) C(11) 116.8(2) yes
C(7) N(1) C(11) 119.0(3) yes
Ir(1) N(2) C(12) 117.3(2) yes
Ir(1) N(2) C(16) 124.0(2) yes
C(12) N(2) C(16) 118.6(3) yes
O(1) C(2) C(1) 118.1(3) yes
O(1) C(2) C(3) 124.4(3) yes
C(1) C(2) C(3) 117.5(3) yes
Ir(1) C(3) C(2) 108.7(2) yes
Ir(1) C(3) C(4) 111.4(2) yes
C(2) C(3) C(4) 116.8(3) yes
O(2) C(4) O(3) 122.0(3) yes
O(2) C(4) C(3) 126.1(3) yes
O(3) C(4) C(3) 111.9(3) yes
O(3) C(5) C(6) 110.1(3) yes
N(1) C(7) C(8) 122.2(3) yes
C(7) C(8) C(9) 119.3(3) yes
C(8) C(9) C(10) 118.8(3) yes
C(9) C(10) C(11) 119.4(3) yes
N(1) C(11) C(10) 121.3(3) yes
N(1) C(11) C(12) 115.1(3) yes
C(10) C(11) C(12) 123.6(3) yes
N(2) C(12) C(11) 114.0(3) yes
N(2) C(12) C(13) 121.7(3) yes
C(11) C(12) C(13) 124.3(3) yes
C(12) C(13) C(14) 118.8(3) yes
C(13) C(14) C(15) 119.6(3) yes
C(14) C(15) C(16) 119.1(3) yes
N(2) C(16) C(15) 122.2(3) yes
Ir(1) C(17) C(18) 70.4(2) yes
Ir(1) C(17) C(21) 69.6(2) yes
Ir(1) C(17) C(22) 130.3(2) yes
C(18) C(17) C(21) 109.0(3) yes
C(18) C(17) C(22) 126.8(3) yes
C(21) C(17) C(22) 124.0(3) yes
Ir(1) C(18) C(17) 71.9(2) yes
Ir(1) C(18) C(19) 70.6(2) yes
Ir(1) C(18) C(23) 131.2(2) yes
C(17) C(18) C(19) 107.6(3) yes
C(17) C(18) C(23) 126.2(3) yes
C(19) C(18) C(23) 125.4(3) yes
Ir(1) C(19) C(18) 70.9(2) yes
Ir(1) C(19) C(20) 70.9(2) yes
Ir(1) C(19) C(24) 126.6(2) yes
C(18) C(19) C(20) 108.1(3) yes
C(18) C(19) C(24) 125.5(3) yes
C(20) C(19) C(24) 126.3(3) yes
Ir(1) C(20) C(19) 71.0(2) yes
Ir(1) C(20) C(21) 70.2(2) yes
Ir(1) C(20) C(25) 126.9(2) yes
C(19) C(20) C(21) 108.0(3) yes
C(19) C(20) C(25) 126.4(3) yes
C(21) C(20) C(25) 125.5(3) yes
Ir(1) C(21) C(17) 72.4(2) yes
Ir(1) C(21) C(20) 71.0(2) yes
Ir(1) C(21) C(26) 129.0(2) yes
C(17) C(21) C(20) 107.3(3) yes
C(17) C(21) C(26) 125.1(3) yes
C(20) C(21) C(26) 127.0(3) yes

loop_
_geom_bond_atom_site_label_1
_geom_bond_atom_site_label_2
_geom_bond_distance
_geom_bond_publ_flag
Ir(1) N(1) 2.090(3) yes
Ir(1) N(2) 2.087(3) yes
Ir(1) C(3) 2.209(3) yes
Ir(1) C(17) 2.211(3) yes
Ir(1) C(18) 2.191(3) yes
Ir(1) C(19) 2.187(3) yes
Ir(1) C(20) 2.186(3) yes
Ir(1) C(21) 2.175(3) yes
P(1) F(1) 1.607(2) yes
P(1) F(2) 1.590(2) yes
P(1) F(3) 1.600(2) yes
P(1) F(4) 1.594(2) yes
P(1) F(5) 1.602(2) yes
P(1) F(6) 1.610(2) yes
O(1) C(2) 1.226(4) yes
O(2) C(4) 1.219(4) yes
O(3) C(4) 1.334(4) yes
O(3) C(5) 1.463(5) yes
O(4) C(27) 1.408(6) yes
N(1) C(7) 1.345(4) yes
N(1) C(11) 1.351(4) yes
N(2) C(12) 1.354(4) yes
N(2) C(16) 1.352(4) yes
C(1) C(2) 1.509(5) yes
C(2) C(3) 1.469(4) yes
C(3) C(4) 1.472(5) yes
C(5) C(6) 1.505(6) yes
C(7) C(8) 1.385(4) yes
C(8) C(9) 1.384(5) yes
C(9) C(10) 1.385(4) yes
C(10) C(11) 1.397(4) yes
C(11) C(12) 1.469(4) yes
C(12) C(13) 1.390(4) yes
C(13) C(14) 1.379(4) yes
C(14) C(15) 1.384(5) yes
C(15) C(16) 1.371(5) yes
C(17) C(18) 1.424(5) yes
C(17) C(21) 1.429(4) yes
C(17) C(22) 1.500(4) yes
C(18) C(19) 1.442(5) yes
C(18) C(23) 1.505(5) yes
C(19) C(20) 1.427(4) yes
C(19) C(24) 1.492(5) yes
C(20) C(21) 1.446(4) yes
C(20) C(25) 1.481(5) yes
C(21) C(26) 1.498(4) yes

loop_
_geom_contact_atom_site_label_1
_geom_contact_atom_site_label_2
_geom_contact_distance
_geom_contact_site_symmetry_2
F(1) C(7) 3.388(4) 2_443
F(1) C(20) 3.427(4) 3_544
F(1) C(21) 3.438(4) 3_544
F(1) C(26) 3.449(4) 3_544
F(1) C(25) 3.463(4) 3_544
F(1) C(1) 3.466(5) 2_443
F(2) C(5) 3.336(4) 2_543
F(2) C(9) 3.373(4) 4_535
F(2) C(27) 3.468(7) 2_443
F(3) C(19) 3.099(4) 3_544
F(3) C(20) 3.205(4) 3_544
F(3) C(6) 3.419(5) 2_543
F(3) C(25) 3.441(4) .
F(3) C(18) 3.453(4) 3_544
F(3) C(24) 3.524(4) 3_544
F(4) C(25) 3.418(4) .
F(5) C(22) 3.036(4) 1_545
F(5) C(7) 3.293(4) 2_443
F(5) C(8) 3.423(4) 2_443
F(5) C(23) 3.443(4) 2_443
F(6) C(17) 3.346(4) 3_544
F(6) C(8) 3.350(4) 2_443
F(6) C(21) 3.461(4) 3_544
F(6) C(22) 3.518(4) 3_544
F(6) C(9) 3.534(4) 4_535
O(1) O(4) 2.793(4) 4_544
O(1) C(14) 3.203(4) 3_543
O(1) C(13) 3.292(4) 3_543
O(1) C(27) 3.412(6) 4_544
O(1) C(26) 3.454(4) 4_444
O(2) C(10) 3.192(4) 3_543
O(2) C(13) 3.315(4) 3_543
O(4) C(16) 3.217(4) 1_455
O(4) C(15) 3.319(4) 1_455
O(4) C(2) 3.473(4) 4_445
C(1) C(24) 3.557(5) 2_453
C(10) C(14) 3.386(5) 3_543

loop_
_geom_torsion_atom_site_label_1
_geom_torsion_atom_site_label_2
_geom_torsion_atom_site_label_3
_geom_torsion_atom_site_label_4
_geom_torsion
_geom_torsion_publ_flag
Ir(1) N(1) C(7) C(8) -176.4(2) yes
Ir(1) N(1) C(11) C(10) 177.1(2) yes
Ir(1) N(1) C(11) C(12) -3.0(3) yes
Ir(1) N(2) C(12) C(11) -0.4(4) yes
Ir(1) N(2) C(12) C(13) 179.5(2) yes
Ir(1) N(2) C(16) C(15) -179.8(3) yes
Ir(1) C(3) C(2) O(1) -90.3(3) yes
Ir(1) C(3) C(2) C(1) 87.8(3) yes
Ir(1) C(3) C(4) O(2) 94.5(4) yes
Ir(1) C(3) C(4) O(3) -84.0(3) yes
Ir(1) C(17) C(18) C(19) 62.0(2) yes
Ir(1) C(17) C(18) C(23) -128.3(3) yes
Ir(1) C(17) C(21) C(20) -62.9(2) yes
Ir(1) C(17) C(21) C(26) 125.7(3) yes
Ir(1) C(18) C(17) C(21) -59.1(2) yes
Ir(1) C(18) C(17) C(22) 126.2(3) yes
Ir(1) C(18) C(19) C(20) 61.5(2) yes
Ir(1) C(18) C(19) C(24) -121.8(3) yes
Ir(1) C(19) C(18) C(17) -62.8(2) yes
Ir(1) C(19) C(18) C(23) 127.4(3) yes
Ir(1) C(19) C(20) C(21) 60.8(2) yes
Ir(1) C(19) C(20) C(25) -122.4(3) yes
Ir(1) C(20) C(19) C(18) -61.5(2) yes
Ir(1) C(20) C(19) C(24) 121.9(3) yes
Ir(1) C(20) C(21) C(17) 63.7(2) yes
Ir(1) C(20) C(21) C(26) -125.0(3) yes
Ir(1) C(21) C(17) C(18) 59.5(2) yes
Ir(1) C(21) C(17) C(22) -125.6(3) yes
Ir(1) C(21) C(20) C(19) -61.3(2) yes
Ir(1) C(21) C(20) C(25) 121.8(3) yes
O(1) C(2) C(3) C(4) 36.7(5) yes
O(2) C(4) O(3) C(5) 3.6(5) yes
O(2) C(4) C(3) C(2) -31.2(5) yes
O(3) C(4) C(3) C(2) 150.3(3) yes
N(1) Ir(1) N(2) C(12) -0.8(2) yes
N(1) Ir(1) N(2) C(16) 178.6(3) yes
N(1) Ir(1) C(3) C(2) 31.5(2) yes
N(1) Ir(1) C(3) C(4) -98.5(2) yes
N(1) Ir(1) C(17) C(18) 30.9(3) yes
N(1) Ir(1) C(17) C(21) 150.9(2) yes
N(1) Ir(1) C(17) C(22) -91.2(4) yes
N(1) Ir(1) C(18) C(17) -160.2(2) yes
N(1) Ir(1) C(18) C(19) 83.0(2) yes
N(1) Ir(1) C(18) C(23) -37.6(4) yes
N(1) Ir(1) C(19) C(18) -105.5(2) yes
N(1) Ir(1) C(19) C(20) 136.6(2) yes
N(1) Ir(1) C(19) C(24) 15.1(3) yes
N(1) Ir(1) C(20) C(19) -55.0(2) yes
N(1) Ir(1) C(20) C(21) -173.1(2) yes
N(1) Ir(1) C(20) C(25) 66.9(3) yes
N(1) Ir(1) C(21) C(17) -97.2(4) yes
N(1) Ir(1) C(21) C(20) 18.8(4) yes
N(1) Ir(1) C(21) C(26) 141.5(3) yes
N(1) C(7) C(8) C(9) -0.5(5) yes
N(1) C(11) C(10) C(9) -0.4(5) yes
N(1) C(11) C(12) N(2) 2.3(4) yes
N(1) C(11) C(12) C(13) -177.7(3) yes
N(2) Ir(1) N(1) C(7) 179.5(3) yes
N(2) Ir(1) N(1) C(11) 2.1(2) yes
N(2) Ir(1) C(3) C(2) 108.2(2) yes
N(2) Ir(1) C(3) C(4) -21.8(2) yes
N(2) Ir(1) C(17) C(18) -144.4(2) yes
N(2) Ir(1) C(17) C(21) -24.4(3) yes
N(2) Ir(1) C(17) C(22) 93.5(4) yes
N(2) Ir(1) C(18) C(17) 105.1(3) yes
N(2) Ir(1) C(18) C(19) -11.7(4) yes
N(2) Ir(1) C(18) C(23) -132.2(4) yes
N(2) Ir(1) C(19) C(18) 175.1(2) yes
N(2) Ir(1) C(19) C(20) 57.2(2) yes
N(2) Ir(1) C(19) C(24) -64.4(3) yes
N(2) Ir(1) C(20) C(19) -133.2(2) yes
N(2) Ir(1) C(20) C(21) 108.7(2) yes
N(2) Ir(1) C(20) C(25) -11.3(3) yes
N(2) Ir(1) C(21) C(17) 164.8(2) yes
N(2) Ir(1) C(21) C(20) -79.1(2) yes
N(2) Ir(1) C(21) C(26) 43.6(3) yes
N(2) C(12) C(11) C(10) -177.9(3) yes
N(2) C(12) C(13) C(14) -0.3(5) yes
N(2) C(16) C(15) C(14) 0.9(5) yes
C(1) C(2) C(3) C(4) -145.2(3) yes
C(2) C(3) Ir(1) C(17) -109.2(2) yes
C(2) C(3) Ir(1) C(18) -76.7(3) yes
C(2) C(3) Ir(1) C(19) -78.9(3) yes
C(2) C(3) Ir(1) C(20) -152.7(2) yes
C(2) C(3) Ir(1) C(21) -144.9(2) yes
C(3) Ir(1) N(1) C(7) -92.1(3) yes
C(3) Ir(1) N(1) C(11) 90.5(2) yes
C(3) Ir(1) N(2) C(12) -93.0(2) yes
C(3) Ir(1) N(2) C(16) 86.5(3) yes
C(3) Ir(1) C(17) C(18) 125.6(2) yes
C(3) Ir(1) C(17) C(21) -114.4(2) yes
C(3) Ir(1) C(17) C(22) 3.5(3) yes
C(3) Ir(1) C(18) C(17) -61.4(2) yes
C(3) Ir(1) C(18) C(19) -178.2(2) yes
C(3) Ir(1) C(18) C(23) 61.2(4) yes
C(3) Ir(1) C(19) C(18) 3.4(3) yes
C(3) Ir(1) C(19) C(20) -114.5(3) yes
C(3) Ir(1) C(19) C(24) 123.9(3) yes
C(3) Ir(1) C(20) C(19) 130.1(2) yes
C(3) Ir(1) C(20) C(21) 12.0(3) yes
C(3) Ir(1) C(20) C(25) -108.1(3) yes
C(3) Ir(1) C(21) C(17) 71.2(2) yes
C(3) Ir(1) C(21) C(20) -172.7(2) yes
C(3) Ir(1) C(21) C(26) -50.0(3) yes
C(3) C(4) O(3) C(5) -177.8(3) yes
C(4) O(3) C(5) C(6) 82.0(4) yes
C(4) C(3) Ir(1) C(17) 120.8(3) yes
C(4) C(3) Ir(1) C(18) 153.3(2) yes
C(4) C(3) Ir(1) C(19) 151.0(2) yes
C(4) C(3) Ir(1) C(20) 77.3(3) yes
C(4) C(3) Ir(1) C(21) 85.1(3) yes
C(7) N(1) Ir(1) C(17) 2.5(3) yes
C(7) N(1) Ir(1) C(18) 21.5(3) yes
C(7) N(1) Ir(1) C(19) 60.2(3) yes
C(7) N(1) Ir(1) C(20) 90.8(3) yes
C(7) N(1) Ir(1) C(21) 76.8(4) yes
C(7) N(1) C(11) C(10) -0.4(4) yes
C(7) N(1) C(11) C(12) 179.4(3) yes
C(7) C(8) C(9) C(10) -0.3(5) yes
C(8) C(7) N(1) C(11) 0.9(4) yes
C(8) C(9) C(10) C(11) 0.8(5) yes
C(9) C(10) C(11) C(12) 179.8(3) yes
C(10) C(11) C(12) C(13) 2.2(5) yes
C(11) N(1) Ir(1) C(17) -174.9(2) yes
C(11) N(1) Ir(1) C(18) -155.8(2) yes
C(11) N(1) Ir(1) C(19) -117.2(2) yes
C(11) N(1) Ir(1) C(20) -86.5(2) yes
C(11) N(1) Ir(1) C(21) -100.6(4) yes
C(11) C(12) N(2) C(16) -180.0(3) yes
C(11) C(12) C(13) C(14) 179.6(3) yes
C(12) N(2) Ir(1) C(17) 176.1(2) yes
C(12) N(2) Ir(1) C(18) 99.5(3) yes
C(12) N(2) Ir(1) C(19) 91.1(2) yes
C(12) N(2) Ir(1) C(20) 122.5(2) yes
C(12) N(2) Ir(1) C(21) 160.7(2) yes
C(12) N(2) C(16) C(15) -0.3(5) yes
C(12) C(13) C(14) C(15) 0.9(5) yes
C(13) C(12) N(2) C(16) -0.0(5) yes
C(13) C(14) C(15) C(16) -1.2(5) yes
C(16) N(2) Ir(1) C(17) -4.5(4) yes
C(16) N(2) Ir(1) C(18) -81.0(4) yes
C(16) N(2) Ir(1) C(19) -89.4(3) yes
C(16) N(2) Ir(1) C(20) -58.0(3) yes
C(16) N(2) Ir(1) C(21) -19.8(3) yes
C(17) Ir(1) C(18) C(19) -116.8(3) yes
C(17) Ir(1) C(18) C(23) 122.6(4) yes
C(17) Ir(1) C(19) C(18) 37.6(2) yes
C(17) Ir(1) C(19) C(20) -80.3(2) yes
C(17) Ir(1) C(19) C(24) 158.2(3) yes
C(17) Ir(1) C(20) C(19) 79.9(2) yes
C(17) Ir(1) C(20) C(21) -38.2(2) yes
C(17) Ir(1) C(20) C(25) -158.3(3) yes
C(17) Ir(1) C(21) C(20) 116.0(3) yes
C(17) Ir(1) C(21) C(26) -121.3(4) yes
C(17) C(18) Ir(1) C(19) 116.8(3) yes
C(17) C(18) Ir(1) C(20) 79.5(2) yes
C(17) C(18) Ir(1) C(21) 36.3(2) yes
C(17) C(18) C(19) C(20) -1.4(3) yes
C(17) C(18) C(19) C(24) 175.3(3) yes
C(17) C(21) Ir(1) C(18) -36.0(2) yes
C(17) C(21) Ir(1) C(19) -78.9(2) yes
C(17) C(21) Ir(1) C(20) -116.0(3) yes
C(17) C(21) C(20) C(19) 2.4(3) yes
C(17) C(21) C(20) C(25) -174.4(3) yes
C(18) Ir(1) C(17) C(21) 120.0(3) yes
C(18) Ir(1) C(17) C(22) -122.1(4) yes
C(18) Ir(1) C(19) C(20) -117.9(3) yes
C(18) Ir(1) C(19) C(24) 120.6(4) yes
C(18) Ir(1) C(20) C(19) 37.7(2) yes
C(18) Ir(1) C(20) C(21) -80.4(2) yes
C(18) Ir(1) C(20) C(25) 159.5(3) yes
C(18) Ir(1) C(21) C(20) 80.0(2) yes
C(18) Ir(1) C(21) C(26) -157.3(3) yes
C(18) C(17) Ir(1) C(19) -38.4(2) yes
C(18) C(17) Ir(1) C(20) -81.1(2) yes
C(18) C(17) Ir(1) C(21) -120.0(3) yes
C(18) C(17) C(21) C(20) -3.3(3) yes
C(18) C(17) C(21) C(26) -174.8(3) yes
C(18) C(19) Ir(1) C(20) 117.9(3) yes
C(18) C(19) Ir(1) C(21) 80.2(2) yes
C(18) C(19) C(20) C(21) -0.7(3) yes
C(18) C(19) C(20) C(25) 176.2(3) yes
C(19) Ir(1) C(17) C(21) 81.7(2) yes
C(19) Ir(1) C(17) C(22) -160.5(4) yes
C(19) Ir(1) C(18) C(23) -120.6(4) yes
C(19) Ir(1) C(20) C(21) -118.1(3) yes
C(19) Ir(1) C(20) C(25) 121.8(4) yes
C(19) Ir(1) C(21) C(20) 37.1(2) yes
C(19) Ir(1) C(21) C(26) 159.8(3) yes
C(19) C(18) Ir(1) C(20) -37.3(2) yes
C(19) C(18) Ir(1) C(21) -80.5(2) yes
C(19) C(18) C(17) C(21) 2.9(3) yes
C(19) C(18) C(17) C(22) -171.8(3) yes
C(19) C(20) Ir(1) C(21) 118.1(3) yes
C(19) C(20) C(21) C(26) 173.7(3) yes
C(20) Ir(1) C(17) C(21) 38.9(2) yes
C(20) Ir(1) C(17) C(22) 156.8(4) yes
C(20) Ir(1) C(18) C(23) -157.8(4) yes
C(20) Ir(1) C(19) C(24) -121.5(4) yes
C(20) Ir(1) C(21) C(26) 122.7(4) yes
C(20) C(19) Ir(1) C(21) -37.7(2) yes
C(20) C(19) C(18) C(23) -171.2(3) yes
C(20) C(21) C(17) C(22) 171.5(3) yes
C(21) Ir(1) C(17) C(22) 117.9(4) yes
C(21) Ir(1) C(18) C(23) 158.9(4) yes
C(21) Ir(1) C(19) C(24) -159.3(3) yes
C(21) Ir(1) C(20) C(25) -120.1(4) yes
C(21) C(17) C(18) C(23) 172.6(3) yes
C(21) C(20) C(19) C(24) -177.3(3) yes
C(22) C(17) C(18) C(23) -2.1(5) yes
C(22) C(17) C(21) C(26) 0.1(5) yes
C(23) C(18) C(19) C(24) 5.5(5) yes
C(24) C(19) C(20) C(25) -0.5(5) yes
C(25) C(20) C(21) C(26) -3.2(5) yes
C(25) C(20) C(21) C(26) -3.2(5) yes
